data_4003846
loop_
_publ_author_name
'Jia, Boyu'
'Li, Mengyang'
'Zhou, Jiadong'
'Xiao, Yiqun'
'Zhang, Shenghan'
'Wang, Jiayu'
'Lu, Xinhui'
'Xie, Zengqi'
'Tang, Zheng'
'Zhan, Xiaowei'

_publ_section_title
;
 Isomeric Effect in Unidirectionally Extended Fused-Ring Electron
 Acceptors
;
_journal_name_full 'Chemistry of Materials'
_journal_paper_doi 10.1021/acs.chemmater.0c04318
_journal_year 2020
_chemical_formula_moiety 'C121 H112 F4 N4 O2 S4'
_chemical_formula_sum 'C121 H112 F4 N4 O2 S4'
_chemical_formula_weight 1858.38
_space_group_crystal_system monoclinic
_space_group_IT_number 14
_space_group_name_Hall '-P 2yn'
_space_group_name_H-M_alt 'P 1 21/n 1'
_atom_sites_solution_hydrogens geom
_atom_sites_solution_primary dual
_audit_creation_date 2020-05-08
_audit_creation_method
;
Olex2 1.2
(compiled 2018.05.29 svn.r3508 for OlexSys, GUI svn.r5506)
;
_cell_angle_alpha 90
_cell_angle_beta 92.580(3)
_cell_angle_gamma 90
_cell_formula_units_Z 4
_cell_length_a 14.4700(5)
_cell_length_b 19.6160(6)
_cell_length_c 35.4927(9)
_cell_measurement_reflns_used 8486
_cell_measurement_temperature 149.99(10)
_cell_measurement_theta_max 68.4130
_cell_measurement_theta_min 2.5370
_cell_volume 10064.2(5)
_computing_cell_refinement 'CrysAlisPro 1.171.39.28b (Rigaku OD, 2015)'
_computing_data_collection 'CrysAlisPro 1.171.39.28b (Rigaku OD, 2015)'
_computing_data_reduction 'CrysAlisPro 1.171.39.28b (Rigaku OD, 2015)'
_computing_molecular_graphics 'Olex2 (Dolomanov et al., 2009)'
_computing_publication_material 'Olex2 (Dolomanov et al., 2009)'
_computing_structure_refinement 'ShelXL (Sheldrick, 2015)'
_computing_structure_solution 'ShelXT (Sheldrick, 2015)'
_diffrn_ambient_environment N~2~
_diffrn_ambient_temperature 149.99(10)
_diffrn_detector 'CCD plate'
_diffrn_measured_fraction_theta_full 0.999
_diffrn_measured_fraction_theta_max 0.999
_diffrn_measurement_details
;
List of Runs (angles in degrees, time in seconds):

  # Type    Start    End  Width  t~exp~   \w     \q     \k     \f   Frames
--------------------------------------------------------------------------
  1  \w     18.00  43.00   0.50   20.00    --    5.00  27.00-144.00   50
  2  \w    -33.00  -8.00   0.50   20.00    --    5.00 -27.00  52.00   50
  3  \w   -163.00-101.00   0.50   20.00    --  -98.80 -27.00  52.00  124
  4  \w    -86.00 -60.00   0.50   20.00    --  -98.80  27.00-144.00   52
  5  \w    -88.00 -34.00   0.50    5.00    --    0.00 -37.00 -60.00  108
  6  \w    -26.00  13.00   0.50    5.00    --    0.00 -37.00 -60.00   78
  7  \w    -88.00  12.00   0.50    5.00    --    0.00 -57.00-180.00  200
  8  \w    -48.00 -14.00   0.50    5.00    --    0.00 -57.00-120.00   68
  9  \w   -185.00 -88.00   0.50   20.00    --  -98.80 -37.00  90.00  194
 10  \w   -187.00-136.00   0.50   20.00    --  -98.80 -72.00-180.00  102
 11  \w   -186.00 -85.00   0.50   20.00    --  -98.80 -19.00 -30.00  202
 12  \w   -105.00 -67.00   0.50   20.00    --  -98.80  72.00 -30.00   76
 13  \w   -104.00 -20.00   0.50   20.00    --  -98.80  72.00 -90.00  168
 14  \w   -106.00 -20.00   0.50   20.00    --  -98.80  37.00-120.00  172
 15  \w   -112.00 -41.00   0.50   20.00    --  -98.80  72.00  60.00  142
 16  \w    -57.00  -9.00   0.50   20.00    --  -98.80  37.00 -30.00   96
 17  \w    -86.00 -28.00   0.50   20.00    --  -98.80  57.00   0.00  116
;
_diffrn_measurement_device 'four-circle diffractometer'
_diffrn_measurement_device_type 'XtaLAB AFC12 (RCD3): Kappa single'
_diffrn_measurement_method '\w scans'
_diffrn_orient_matrix_type 'CrysAlisPro convention (1999,Acta A55,543-557)'
_diffrn_orient_matrix_UB_11 0.0807790000
_diffrn_orient_matrix_UB_12 -0.0191245000
_diffrn_orient_matrix_UB_13 -0.0247658000
_diffrn_orient_matrix_UB_21 0.0694912000
_diffrn_orient_matrix_UB_22 0.0196260000
_diffrn_orient_matrix_UB_23 0.0323056000
_diffrn_orient_matrix_UB_31 -0.0022447000
_diffrn_orient_matrix_UB_32 -0.0736169000
_diffrn_orient_matrix_UB_33 0.0151640000
_diffrn_radiation_monochromator graphite
_diffrn_radiation_probe x-ray
_diffrn_radiation_type CuK\a
_diffrn_radiation_wavelength 1.54184
_diffrn_reflns_av_R_equivalents 0.0636
_diffrn_reflns_av_unetI/netI 0.0721
_diffrn_reflns_Laue_measured_fraction_full 0.999
_diffrn_reflns_Laue_measured_fraction_max 0.999
_diffrn_reflns_limit_h_max 16
_diffrn_reflns_limit_h_min -17
_diffrn_reflns_limit_k_max 15
_diffrn_reflns_limit_k_min -23
_diffrn_reflns_limit_l_max 42
_diffrn_reflns_limit_l_min -42
_diffrn_reflns_number 56658
_diffrn_reflns_point_group_measured_fraction_full 0.999
_diffrn_reflns_point_group_measured_fraction_max 0.999
_diffrn_reflns_theta_full 67.076
_diffrn_reflns_theta_max 67.076
_diffrn_reflns_theta_min 2.492
_diffrn_source 'fine-focus sealed X-ray tube'
_diffrn_source_type 'Enhance (Cu) X-ray Source'
_exptl_absorpt_coefficient_mu 1.356
_exptl_absorpt_correction_T_max 1.00000
_exptl_absorpt_correction_T_min 0.59818
_exptl_absorpt_correction_type multi-scan
_exptl_absorpt_process_details
;
CrysAlisPro 1.171.39.28b (Rigaku Oxford Diffraction, 2015)
Empirical absorption correction using spherical harmonics,
 implemented in SCALE3 ABSPACK scaling algorithm.
;
_exptl_crystal_colour black
_exptl_crystal_colour_primary black
_exptl_crystal_density_diffrn 1.226
_exptl_crystal_description plate
_exptl_crystal_F_000 3928
_exptl_crystal_size_max 0.06
_exptl_crystal_size_mid 0.04
_exptl_crystal_size_min 0.03
_refine_diff_density_max 1.215
_refine_diff_density_min -0.457
_refine_diff_density_rms 0.066
_refine_ls_extinction_method none
_refine_ls_goodness_of_fit_ref 1.022
_refine_ls_hydrogen_treatment constr
_refine_ls_matrix_type full
_refine_ls_number_parameters 1241
_refine_ls_number_reflns 17952
_refine_ls_number_restraints 9
_refine_ls_restrained_S_all 1.026
_refine_ls_R_factor_all 0.1474
_refine_ls_R_factor_gt 0.0952
_refine_ls_shift/su_max 0.001
_refine_ls_shift/su_mean 0.000
_refine_ls_structure_factor_coef Fsqd
_refine_ls_weighting_details 'w=1/[\s^2^(Fo^2^)+(0.1329P)^2^+13.6379P] where P=(Fo^2^+2Fc^2^)/3'
_refine_ls_weighting_scheme calc
_refine_ls_wR_factor_gt 0.2540
_refine_ls_wR_factor_ref 0.2890
_reflns_Friedel_coverage 0.000
_reflns_number_gt 10437
_reflns_number_total 17952
_reflns_threshold_expression 'I > 2\s(I)'
_cod_data_source_file cm0c04318_si_002.cif
_cod_data_source_block aoic2
_cod_database_code 4003846
_shelx_shelxl_version_number 2014/7
_shelx_space_group_comment
;
The symmetry employed for this shelxl refinement is uniquely defined
by the following loop, which should always be used as a source of
symmetry information in preference to the above space-group names.
They are only intended as comments.
;
_shelx_estimated_absorpt_t_max 0.960
_shelx_estimated_absorpt_t_min 0.923
_reflns_odcompleteness_completeness 99.84
_reflns_odcompleteness_iscentric 1
_reflns_odcompleteness_theta 66.97
_olex2_refinement_description
;
1. Fixed Uiso
 At 1.2 times of:
  All C(H) groups, All C(H,H) groups, All C(H,H,H,H) groups
 At 1.5 times of:
  All C(H,H,H) groups
2. Restrained distances
 C02Y-C1 = C1-C1AA = C1AA-C0AA
 1.5 with sigma of 0.01
 C03I-C03G = C03G-C03H = C03H-C2 = C2-C03O
 1.5 with sigma of 0.01
 C03F-C3 = C3-C03J
 1.5 with sigma of 0.01
3. Others
 Sof(HA)=Sof(HB)=Sof(C1)=Sof(H1A)=Sof(H1B)=Sof(H0AD)=Sof(H0AE)=Sof(C1AA)=
 Sof(H1AB)=Sof(H1AC)=1-FVAR(1)
 Sof(H02Z)=Sof(H)=Sof(C03L)=Sof(H1AA)=Sof(HK)=Sof(H0AB)=Sof(H0AC)=Sof(C4)=
 Sof(H4A)=Sof(H4B)=FVAR(1)
4.a Secondary CH2 refined with riding coordinates:
 C02K(H02C,H02D), C02L(H02H,H02I), C02N(H02J,H02K), C02O(H02L,H02N), C02U(H02O,
 H02Q), C02V(H02S,H02U), C02W(H02V,H02W), C02X(H02X,H02Y), C02Y(H02Z,H),
 C02Y(HA,HB), C030(H03A,H03B), C031(H03C,H03D), C032(H03E,H03F), C034(H03G,
 H03H), C036(H03I,H03J), C037(H03K,H03L), C038(H03M,H03N), C03A(H03O,H03P),
 C03B(H03Q,H03R), C03D(H03S,H03T), C03F(H03U,H03V), C03G(H03W,H03X), C03H(H03Y,
 HE), C03I(H03Z,HF), C03L(H1AA,HK), C03N(H3AA,HN), C2(H2A,H2B), C3(H3A,H3B),
 C1(H1A,H1B), C0AA(H0AB,H0AC), C0AA(H0AD,H0AE), C4(H4A,H4B), C1AA(H1AB,H1AC),
 C2AA(H2AB,H2AC)
4.b Aromatic/amide H refined with riding coordinates:
 C00F(H00F), C00L(H00L), C00Q(H00Q), C00Y(H00Y), C010(H010), C012(H012),
 C015(H015), C016(H016), C017(H017), C018(H018), C01C(H01C), C01D(H01D),
 C01G(H01G), C01M(H01M), C01N(H01N), C01O(H01O), C01T(H01T), C01V(H01V),
 C01X(H01X), C01Y(H01Y), C01Z(H01Z), C020(H020), C022(H022), C024(H024),
 C029(H029), C02A(H02A), C02B(H02B), C02E(H02E), C02F(H02F), C02G(H02G),
 C02M(H02M), C02P(H02P), C02R(H02R), C02T(H02T)
4.c Idealised Me refined as rotating group:
 C02Z(H02,HC,HD), C03J(H03,HG,HH), C03K(H0AA,HI,HJ), C03M(H2AA,HL,HM),
 C03O(H4AA,HO,HP), C3AA(H3AB,H3AC,H3AD)
;
_olex2_submission_special_instructions 'No special instructions were received'
_oxdiff_exptl_absorpt_empirical_details
;
Empirical correction (ABSPACK) includes:
- Absorption correction using spherical harmonics
- Frame scaling
;
_oxdiff_exptl_absorpt_empirical_full_max 1.584
_oxdiff_exptl_absorpt_empirical_full_min 0.556

loop_
_space_group_symop_operation_xyz
'x, y, z'
'-x+1/2, y+1/2, -z+1/2'
'-x, -y, -z'
'x-1/2, -y-1/2, z-1/2'

loop_
_atom_site_label
_atom_site_type_symbol
_atom_site_fract_x
_atom_site_fract_y
_atom_site_fract_z
_atom_site_U_iso_or_equiv
_atom_site_adp_type
_atom_site_occupancy
_atom_site_site_symmetry_order
_atom_site_calc_flag
_atom_site_refinement_flags_posn
_atom_site_refinement_flags_adp
_atom_site_refinement_flags_occupancy
_atom_site_disorder_assembly
_atom_site_disorder_group
S01 S 0.55482(9) 0.88211(7) 0.91448(3) 0.0562(3) Uani 1 1 d . . . . .
S02 S 0.52712(9) 0.78832(7) 0.81774(4) 0.0600(3) Uani 1 1 d . . . . .
S03 S 0.62918(10) 0.58763(7) 0.81992(3) 0.0632(4) Uani 1 1 d . . . . .
S04 S 0.62147(9) 0.54515(8) 0.57918(4) 0.0638(4) Uani 1 1 d . . . . .
O005 O 0.5705(3) 1.01224(19) 0.93595(10) 0.0662(9) Uani 1 1 d . . . . .
F006 F 0.5821(3) 0.5343(2) 0.32814(10) 0.1052(13) Uani 1 1 d . . . . .
F007 F 0.6131(3) 1.2692(2) 0.98133(13) 0.1152(14) Uani 1 1 d . . . . .
F008 F 0.6730(3) 1.2519(2) 1.05268(13) 0.1156(14) Uani 1 1 d . . . . .
O009 O 0.6011(3) 0.5865(3) 0.50668(13) 0.0914(13) Uani 1 1 d . . . . .
F00A F 0.5586(4) 0.6546(2) 0.36156(13) 0.1361(19) Uani 1 1 d . . . . .
C00B C 0.5221(4) 0.6374(3) 0.92607(14) 0.0550(12) Uani 1 1 d . . . . .
C00C C 0.8174(3) 0.4504(3) 0.68130(14) 0.0548(12) Uani 1 1 d . . . . .
C00D C 0.6663(3) 0.5047(3) 0.68844(14) 0.0562(12) Uani 1 1 d . . . . .
C00E C 0.7130(3) 0.4443(3) 0.66996(13) 0.0545(12) Uani 1 1 d . . . . .
C00F C 0.5877(3) 0.6158(3) 0.66992(15) 0.0615(14) Uani 1 1 d . . . . .
H00F H 0.5644 0.6465 0.6519 0.074 Uiso 1 1 calc R . . . .
C00G C 0.6753(3) 0.3743(3) 0.68008(14) 0.0553(12) Uani 1 1 d . . . . .
C00H C 0.6304(3) 0.5509(3) 0.66144(14) 0.0577(13) Uani 1 1 d . . . . .
C00I C 0.5866(3) 0.6260(3) 0.70934(13) 0.0523(12) Uani 1 1 d . . . . .
C00J C 0.5921(3) 0.7537(3) 0.92725(13) 0.0547(12) Uani 1 1 d . . . . .
C00K C 0.5598(3) 0.7082(3) 0.80332(13) 0.0541(12) Uani 1 1 d . . . . .
C00L C 0.6087(4) 0.7863(3) 0.96172(14) 0.0580(13) Uani 1 1 d . . . . .
H00L H 0.6280 0.7633 0.9836 0.070 Uiso 1 1 calc R . . . .
C00M C 0.5934(3) 0.8571(3) 0.96033(13) 0.0538(12) Uani 1 1 d . . . . .
C00N C 0.5999(4) 0.6818(3) 0.91122(13) 0.0571(12) Uani 1 1 d . . . . .
C00O C 0.5532(3) 0.7658(3) 0.86402(13) 0.0544(12) Uani 1 1 d . . . . .
C00P C 0.6074(3) 0.6116(3) 0.77315(13) 0.0545(12) Uani 1 1 d . . . . .
C00Q C 0.6121(3) 0.8986(3) 0.99203(14) 0.0574(13) Uani 1 1 d . . . . .
H00Q H 0.6267 0.8737 1.0138 0.069 Uiso 1 1 calc R . . . .
C00R C 0.5814(4) 0.6990(3) 0.86929(13) 0.0575(13) Uani 1 1 d . . . . .
C00S C 0.6463(3) 0.5221(3) 0.62466(14) 0.0581(13) Uani 1 1 d . . . . .
C00T C 0.6661(3) 0.4679(3) 0.56303(14) 0.0602(13) Uani 1 1 d . . . . .
C00U C 0.5616(4) 0.7997(3) 0.89947(13) 0.0582(13) Uani 1 1 d . . . . .
C00V C 0.3826(4) 0.5562(3) 0.95714(17) 0.0684(15) Uani 1 1 d . . . . .
C00W C 0.6136(3) 0.9673(3) 0.99802(14) 0.0567(12) Uani 1 1 d . . . . .
C00X C 0.6916(3) 0.4599(3) 0.62818(14) 0.0566(12) Uani 1 1 d . . . . .
C00Y C 0.6000(4) 0.3644(3) 0.70138(15) 0.0633(14) Uani 1 1 d . . . . .
H00Y H 0.5688 0.4019 0.7107 0.076 Uiso 1 1 calc R . . . .
C00Z C 0.6941(4) 0.6477(3) 0.91833(14) 0.0608(13) Uani 1 1 d . . . . .
C010 C 0.8798(4) 0.4818(3) 0.65852(15) 0.0611(13) Uani 1 1 d . . . . .
H010 H 0.8609 0.4959 0.6344 0.073 Uiso 1 1 calc R . . . .
C011 C 0.6155(4) 1.0866(3) 0.98711(16) 0.0655(14) Uani 1 1 d . . . . .
C012 C 0.4489(4) 0.6139(3) 0.90410(15) 0.0661(14) Uani 1 1 d . . . . .
H012 H 0.4449 0.6251 0.8786 0.079 Uiso 1 1 calc R . . . .
C013 C 0.6206(4) 0.5800(3) 0.73699(14) 0.0594(13) Uani 1 1 d . . . . .
C014 C 0.5956(3) 1.0204(3) 0.96903(16) 0.0611(13) Uani 1 1 d . . . . .
C015 C 0.6869(4) 0.7699(3) 0.73008(15) 0.0631(14) Uani 1 1 d . . . . .
H015 H 0.7084 0.7477 0.7519 0.076 Uiso 1 1 calc R . . . .
C016 C 0.6615(4) 0.5195(3) 0.72706(15) 0.0617(13) Uani 1 1 d . . . . .
H016 H 0.6851 0.4894 0.7453 0.074 Uiso 1 1 calc R . . . .
C017 C 0.4575(4) 0.5797(3) 0.97880(16) 0.0704(15) Uani 1 1 d . . . . .
H017 H 0.4619 0.5683 1.0043 0.085 Uiso 1 1 calc R . . . .
C018 C 0.7015(3) 0.4287(3) 0.59341(14) 0.0585(13) Uani 1 1 d . . . . .
H018 H 0.7289 0.3863 0.5906 0.070 Uiso 1 1 calc R . . . .
C019 C 0.6004(4) 0.7527(3) 0.71330(15) 0.0630(14) Uani 1 1 d . . . . .
C01A C 0.6376(3) 1.0025(3) 1.03345(15) 0.0617(14) Uani 1 1 d . . . . .
C01B C 0.6423(4) 1.0766(3) 1.02474(17) 0.0670(15) Uani 1 1 d . . . . .
C01C C 0.6626(4) 0.4421(3) 0.52570(14) 0.0634(14) Uani 1 1 d . . . . .
H01C H 0.6844 0.3977 0.5241 0.076 Uiso 1 1 calc R . . . .
C01D C 0.8480(4) 0.4298(3) 0.71724(15) 0.0610(13) Uani 1 1 d . . . . .
H01D H 0.8075 0.4076 0.7327 0.073 Uiso 1 1 calc R . . . .
C01E C 0.5476(4) 0.6907(3) 0.72772(14) 0.0595(13) Uani 1 1 d . . . . .
N01F N 0.6291(5) 0.8491(4) 1.08451(15) 0.104(2) Uani 1 1 d . . . . .
C01G C 0.7185(4) 0.3159(3) 0.66607(15) 0.0659(14) Uani 1 1 d . . . . .
H01G H 0.7697 0.3212 0.6514 0.079 Uiso 1 1 calc R . . . .
C01H C 0.4409(4) 0.6964(3) 0.72253(14) 0.0599(13) Uani 1 1 d . . . . .
C01I C 0.6490(4) 0.9749(3) 1.06868(15) 0.0646(14) Uani 1 1 d . . . . .
C01J C 0.6284(4) 0.4325(3) 0.45509(15) 0.0681(15) Uani 1 1 d . . . . .
C01K C 0.5877(4) 0.6658(3) 0.83445(15) 0.0623(14) Uani 1 1 d . . . . .
C01L C 0.5687(4) 0.6752(3) 0.76864(14) 0.0602(13) Uani 1 1 d . . . . .
C01M C 0.5262(4) 0.6195(3) 0.96426(15) 0.0652(14) Uani 1 1 d . . . . .
H01M H 0.5753 0.6344 0.9799 0.078 Uiso 1 1 calc R . . . .
C01N C 0.5695(4) 0.2986(3) 0.70925(15) 0.0687(15) Uani 1 1 d . . . . .
H01N H 0.5187 0.2933 0.7241 0.082 Uiso 1 1 calc R . . . .
C01O C 0.6873(4) 0.2519(3) 0.67338(16) 0.0670(15) Uani 1 1 d . . . . .
H01O H 0.7168 0.2145 0.6632 0.080 Uiso 1 1 calc R . . . .
C01P C 0.6120(4) 0.2415(3) 0.69583(16) 0.0680(15) Uani 1 1 d . . . . .
C01Q C 0.6337(4) 0.4689(3) 0.49139(15) 0.0659(14) Uani 1 1 d . . . . .
C01R C 0.5981(4) 0.5471(3) 0.44197(16) 0.0707(16) Uani 1 1 d . . . . .
N01S N 0.6865(4) 1.0452(3) 1.12870(16) 0.0946(18) Uani 1 1 d . . . . .
C01T C 0.7397(4) 0.8192(3) 0.71442(15) 0.0693(15) Uani 1 1 d . . . . .
H01T H 0.7976 0.8289 0.7255 0.083 Uiso 1 1 calc R . . . .
C01U C 0.6102(4) 0.4843(3) 0.42540(16) 0.0700(15) Uani 1 1 d . . . . .
C01V C 0.3876(4) 0.6412(3) 0.71135(16) 0.0690(15) Uani 1 1 d . . . . .
H01V H 0.4163 0.6011 0.7042 0.083 Uiso 1 1 calc R . . . .
C01W C 0.6097(4) 0.5400(4) 0.48389(16) 0.0698(15) Uani 1 1 d . . . . .
C01X C 0.9378(4) 0.4417(3) 0.73009(17) 0.0698(15) Uani 1 1 d . . . . .
H01X H 0.9563 0.4286 0.7545 0.084 Uiso 1 1 calc R . . . .
C01Y C 0.3801(4) 0.5736(3) 0.91895(17) 0.0744(16) Uani 1 1 d . . . . .
H01Y H 0.3317 0.5580 0.9031 0.089 Uiso 1 1 calc R . . . .
C01Z C 0.6049(4) 0.4785(4) 0.38602(16) 0.0745(16) Uani 1 1 d . . . . .
H01Z H 0.6131 0.4369 0.3740 0.089 Uiso 1 1 calc R . . . .
C020 C 0.5700(4) 0.7885(3) 0.68114(17) 0.0742(16) Uani 1 1 d . . . . .
H020 H 0.5127 0.7787 0.6695 0.089 Uiso 1 1 calc R . . . .
C021 C 0.6378(5) 0.9062(4) 1.07668(16) 0.0802(18) Uani 1 1 d . . . . .
C022 C 0.6635(4) 1.1335(4) 1.04754(19) 0.0777(17) Uani 1 1 d . . . . .
H022 H 0.6838 1.1286 1.0726 0.093 Uiso 1 1 calc R . . . .
C023 C 0.9998(4) 0.4720(3) 0.70811(18) 0.0755(17) Uani 1 1 d . . . . .
C024 C 0.9705(4) 0.4921(3) 0.67162(18) 0.0737(16) Uani 1 1 d . . . . .
H024 H 1.0122 0.5127 0.6560 0.088 Uiso 1 1 calc R . . . .
C025 C 0.2467(4) 0.7013(4) 0.72126(17) 0.0800(18) Uani 1 1 d . . . . .
C026 C 0.5874(5) 0.5363(4) 0.36645(18) 0.088(2) Uani 1 1 d . . . . .
C027 C 0.6693(4) 1.0155(4) 1.10187(18) 0.0747(16) Uani 1 1 d . . . . .
C028 C 0.7103(4) 0.8547(3) 0.68289(18) 0.0708(15) Uani 1 1 d . . . . .
C029 C 0.7740(4) 0.6843(4) 0.9261(2) 0.089(2) Uani 1 1 d . . . . .
H029 H 0.7721 0.7316 0.9278 0.106 Uiso 1 1 calc R . . . .
C02A C 0.2924(4) 0.6445(4) 0.71054(19) 0.0808(18) Uani 1 1 d . . . . .
H02A H 0.2583 0.6066 0.7024 0.097 Uiso 1 1 calc R . . . .
C02B C 0.6037(4) 1.1509(3) 0.97149(19) 0.0760(16) Uani 1 1 d . . . . .
H02B H 0.5830 1.1568 0.9465 0.091 Uiso 1 1 calc R . . . .
C02C C 0.5739(5) 0.5995(4) 0.3830(2) 0.091(2) Uani 1 1 d . . . . .
C02D C 0.8640(5) 0.5811(4) 0.92959(18) 0.089(2) Uani 1 1 d . . . . .
C02E C 0.2993(4) 0.7570(4) 0.73264(19) 0.0826(18) Uani 1 1 d . . . . .
H02E H 0.2700 0.7967 0.7401 0.099 Uiso 1 1 calc R . . . .
C02F C 0.6246(4) 0.8376(3) 0.66695(19) 0.0815(18) Uani 1 1 d . . . . .
H02F H 0.6032 0.8609 0.6455 0.098 Uiso 1 1 calc R . . . .
C02G C 0.7025(5) 0.5780(3) 0.91551(19) 0.0820(18) Uani 1 1 d . . . . .
H02G H 0.6497 0.5522 0.9100 0.098 Uiso 1 1 calc R . . . .
C02H C 0.6321(5) 0.3642(4) 0.44867(17) 0.0821(18) Uani 1 1 d . . . . .
N02I N 0.5977(5) 0.3079(3) 0.38437(17) 0.119(2) Uani 1 1 d . . . . .
C02J C 0.6533(5) 1.1967(4) 1.0314(2) 0.0838(19) Uani 1 1 d . . . . .
C02K C -0.0136(4) 0.6841(4) 0.6869(2) 0.091(2) Uani 1 1 d . . . . .
H02C H -0.0265 0.6448 0.7023 0.110 Uiso 1 1 calc R . . . .
H02D H -0.0368 0.7241 0.6995 0.110 Uiso 1 1 calc R . . . .
C02L C 0.5765(5) 0.1707(3) 0.7037(2) 0.0877(19) Uani 1 1 d . . . . .
H02H H 0.6260 0.1449 0.7163 0.105 Uiso 1 1 calc R . . . .
H02I H 0.5268 0.1745 0.7210 0.105 Uiso 1 1 calc R . . . .
C02M C 0.3957(4) 0.7547(3) 0.73310(18) 0.0803(17) Uani 1 1 d . . . . .
H02M H 0.4299 0.7929 0.7406 0.096 Uiso 1 1 calc R . . . .
C02N C -0.1681(4) 0.6738(4) 0.6529(2) 0.0855(19) Uani 1 1 d . . . . .
H02J H -0.1841 0.6327 0.6664 0.103 Uiso 1 1 calc R . . . .
H02K H -0.1878 0.7125 0.6676 0.103 Uiso 1 1 calc R . . . .
C02O C 0.3078(5) 0.5139(4) 0.9732(2) 0.089(2) Uani 1 1 d . . . . .
H02L H 0.2854 0.4820 0.9541 0.107 Uiso 1 1 calc R . . . .
H02N H 0.3348 0.4874 0.9940 0.107 Uiso 1 1 calc R . . . .
C02P C 0.7846(5) 0.5456(4) 0.9204(2) 0.090(2) Uani 1 1 d . . . . .
H02P H 0.7873 0.4985 0.9175 0.108 Uiso 1 1 calc R . . . .
C02Q C 0.6242(5) 1.2059(3) 0.9948(2) 0.0866(19) Uani 1 1 d . . . . .
C02R C 0.5788(5) 0.6071(4) 0.4220(2) 0.091(2) Uani 1 1 d . . . . .
H02R H 0.5698 0.6488 0.4338 0.109 Uiso 1 1 calc R . . . .
C02S C 0.6149(6) 0.3343(4) 0.41244(19) 0.096(2) Uani 1 1 d . . . . .
C02T C 0.8584(5) 0.6496(5) 0.9315(2) 0.114(3) Uani 1 1 d . . . . .
H02T H 0.9121 0.6746 0.9365 0.137 Uiso 1 1 calc R . . . .
C02U C 0.7745(5) 0.9046(4) 0.6643(2) 0.096(2) Uani 1 1 d . . . . .
H02O H 0.8035 0.9335 0.6836 0.115 Uiso 1 1 calc R . . . .
H02Q H 0.7380 0.9337 0.6472 0.115 Uiso 1 1 calc R . . . .
C02V C -0.0646(4) 0.6767(4) 0.6503(2) 0.0874(19) Uani 1 1 d . . . . .
H02S H -0.0442 0.6353 0.6383 0.105 Uiso 1 1 calc R . . . .
H02U H -0.0492 0.7147 0.6343 0.105 Uiso 1 1 calc R . . . .
C02W C 0.1423(4) 0.7034(4) 0.7221(2) 0.093(2) Uani 1 1 d . . . . .
H02V H 0.1225 0.6691 0.7397 0.112 Uiso 1 1 calc R . . . .
H02W H 0.1240 0.7475 0.7315 0.112 Uiso 1 1 calc R . . . .
C02X C 0.0927(5) 0.6912(4) 0.6845(2) 0.098(2) Uani 1 1 d . . . . .
H02X H 0.1168 0.6500 0.6735 0.118 Uiso 1 1 calc R . . . .
H02Y H 0.1058 0.7288 0.6678 0.118 Uiso 1 1 calc R . . . .
C02Y C 1.0980(4) 0.4886(4) 0.7222(2) 0.103(2) Uani 1 1 d D . . . .
H02Z H 1.1135 0.5339 0.7136 0.123 Uiso 0.536(11) 1 calc R . P A 1
H H 1.1399 0.4568 0.7108 0.123 Uiso 0.536(11) 1 calc R . P A 1
HA H 1.1238 0.5212 0.7050 0.123 Uiso 0.464(11) 1 calc R . P A 2
HB H 1.0953 0.5106 0.7466 0.123 Uiso 0.464(11) 1 calc R . P A 2
C02Z C -0.2199(5) 0.6745(4) 0.6155(2) 0.106(2) Uani 1 1 d . . . . .
H02 H -0.2029 0.7142 0.6016 0.159 Uiso 1 1 calc GR . . . .
HC H -0.2852 0.6753 0.6192 0.159 Uiso 1 1 calc GR . . . .
HD H -0.2048 0.6343 0.6016 0.159 Uiso 1 1 calc GR . . . .
C030 C 0.9775(5) 0.4888(4) 0.9077(2) 0.106(2) Uani 1 1 d . . . . .
H03A H 0.9332 0.4522 0.9103 0.127 Uiso 1 1 calc R . . . .
H03B H 0.9689 0.5072 0.8824 0.127 Uiso 1 1 calc R . . . .
C031 C 0.8513(6) 0.8692(4) 0.6419(2) 0.104(2) Uani 1 1 d . . . . .
H03C H 0.8878 0.8412 0.6595 0.125 Uiso 1 1 calc R . . . .
H03D H 0.8212 0.8388 0.6237 0.125 Uiso 1 1 calc R . . . .
C032 C 0.9574(5) 0.5452(5) 0.9365(2) 0.117(3) Uani 1 1 d . . . . .
H03E H 0.9593 0.5253 0.9615 0.141 Uiso 1 1 calc R . . . .
H03F H 1.0061 0.5791 0.9359 0.141 Uiso 1 1 calc R . . . .
C033 C 0.6507(7) 0.3155(4) 0.4771(2) 0.113(3) Uani 1 1 d . . . . .
C034 C 1.0994(6) 0.4085(5) 0.8811(4) 0.156(5) Uani 1 1 d . . . . .
H03G H 1.0604 0.3685 0.8828 0.187 Uiso 1 1 calc R . . . .
H03H H 1.0863 0.4293 0.8566 0.187 Uiso 1 1 calc R . . . .
N035 N 0.6643(8) 0.2738(4) 0.4993(2) 0.183(5) Uani 1 1 d . . . . .
C036 C 0.9141(7) 0.9117(6) 0.6222(3) 0.137(3) Uani 1 1 d . . . . .
H03I H 0.9449 0.9431 0.6397 0.165 Uiso 1 1 calc R . . . .
H03J H 0.8799 0.9381 0.6031 0.165 Uiso 1 1 calc R . . . .
C037 C 0.5419(7) 0.1313(4) 0.6702(3) 0.124(3) Uani 1 1 d . . . . .
H03K H 0.5942 0.1219 0.6547 0.148 Uiso 1 1 calc R . . . .
H03L H 0.5195 0.0877 0.6789 0.148 Uiso 1 1 calc R . . . .
C038 C 0.4684(7) 0.1620(5) 0.6458(3) 0.130(3) Uani 1 1 d . . . . .
H03M H 0.4538 0.1312 0.6250 0.156 Uiso 1 1 calc R . . . .
H03N H 0.4919 0.2039 0.6352 0.156 Uiso 1 1 calc R . . . .
C03A C 0.3814(7) 0.1779(5) 0.6650(3) 0.132(3) Uani 1 1 d . . . . .
H03O H 0.3941 0.2141 0.6832 0.159 Uiso 1 1 calc R . . . .
H03P H 0.3632 0.1379 0.6789 0.159 Uiso 1 1 calc R . . . .
C03B C 1.0740(6) 0.4603(5) 0.9127(3) 0.153(4) Uani 1 1 d . . . . .
H03Q H 1.0803 0.4377 0.9370 0.184 Uiso 1 1 calc R . . . .
H03R H 1.1179 0.4977 0.9129 0.184 Uiso 1 1 calc R . . . .
C03D C 0.2993(8) 0.2000(6) 0.6387(3) 0.149(4) Uani 1 1 d . . . . .
H03S H 0.3192 0.2370 0.6228 0.179 Uiso 1 1 calc R . . . .
H03T H 0.2818 0.1621 0.6223 0.179 Uiso 1 1 calc R . . . .
C03F C 0.9948(12) 0.8617(9) 0.6012(5) 0.216(8) Uani 1 1 d D . . . .
H03U H 1.0253 0.8343 0.6208 0.259 Uiso 1 1 calc R . . . .
H03V H 0.9617 0.8305 0.5842 0.259 Uiso 1 1 calc R . . . .
C03G C 0.2214(7) 0.6136(5) 1.0018(4) 0.185(6) Uani 1 1 d D . . . .
H03W H 0.2491 0.6444 0.9842 0.222 Uiso 1 1 calc R . . . .
H03X H 0.2632 0.6135 1.0240 0.222 Uiso 1 1 calc R . . . .
C03H C 0.1397(8) 0.6518(7) 1.0143(4) 0.200(7) Uani 1 1 d D . . . .
H03Y H 0.1044 0.6664 0.9919 0.239 Uiso 1 1 calc R . . . .
HE H 0.1012 0.6200 1.0275 0.239 Uiso 1 1 calc R . . . .
C03I C 0.2344(11) 0.5487(6) 0.9858(4) 0.226(9) Uani 1 1 d D . . . .
H03Z H 0.2091 0.5179 1.0041 0.271 Uiso 1 1 calc R . . . .
HF H 0.1905 0.5482 0.9644 0.271 Uiso 1 1 calc R . . . .
C03J C 1.0956(11) 0.8281(7) 0.5642(4) 0.197(6) Uani 1 1 d D . . . .
H03 H 1.1299 0.8359 0.5421 0.295 Uiso 1 1 calc GR . . . .
HG H 1.0417 0.8012 0.5577 0.295 Uiso 1 1 calc GR . . . .
HH H 1.1337 0.8042 0.5827 0.295 Uiso 1 1 calc GR . . . .
C03K C 0.2191(7) 0.2219(9) 0.6582(3) 0.222(8) Uani 1 1 d . . . . .
H0AA H 0.1668 0.2247 0.6406 0.333 Uiso 1 1 calc GR . . . .
HI H 0.2307 0.2658 0.6693 0.333 Uiso 1 1 calc GR . . . .
HJ H 0.2062 0.1896 0.6776 0.333 Uiso 1 1 calc GR . . . .
C03L C 1.1152(8) 0.4856(7) 0.7673(4) 0.094(5) Uani 0.536(11) 1 d . . P A 1
H1AA H 1.0680 0.5129 0.7787 0.113 Uiso 0.536(11) 1 calc R . P A 1
HK H 1.1068 0.4388 0.7754 0.113 Uiso 0.536(11) 1 calc R . P A 1
C03M C 1.2220(9) 0.3378(7) 0.8537(4) 0.189(6) Uani 1 1 d . . . . .
H2AA H 1.2082 0.3570 0.8292 0.284 Uiso 1 1 calc GR . . . .
HL H 1.1883 0.2961 0.8563 0.284 Uiso 1 1 calc GR . . . .
HM H 1.2872 0.3288 0.8566 0.284 Uiso 1 1 calc GR . . . .
C03N C 1.1944(9) 0.3877(8) 0.8837(4) 0.230(8) Uani 1 1 d . . . . .
H3AA H 1.2071 0.3671 0.9083 0.276 Uiso 1 1 calc R . . . .
HN H 1.2330 0.4280 0.8822 0.276 Uiso 1 1 calc R . . . .
C03O C 0.0688(8) 0.7443(8) 1.0493(4) 0.208(7) Uani 1 1 d D . . . .
H4AA H 0.0422 0.7692 1.0282 0.313 Uiso 1 1 calc GR . . . .
HO H 0.0822 0.7751 1.0698 0.313 Uiso 1 1 calc GR . . . .
HP H 0.0258 0.7102 1.0570 0.313 Uiso 1 1 calc GR . . . .
C2 C 0.1537(10) 0.7115(9) 1.0385(7) 0.334(15) Uani 1 1 d D . . . .
H2A H 0.1888 0.6979 1.0612 0.401 Uiso 1 1 calc R . . . .
H2B H 0.1906 0.7446 1.0254 0.401 Uiso 1 1 calc R . . . .
C3 C 1.0665(14) 0.8947(9) 0.5801(7) 0.48(3) Uani 1 1 d D . . . .
H3A H 1.1142 0.9162 0.5960 0.574 Uiso 1 1 calc R . . . .
H3B H 1.0423 0.9262 0.5611 0.574 Uiso 1 1 calc R . . . .
C1 C 1.1612(8) 0.4306(7) 0.7260(5) 0.104(6) Uani 0.464(11) 1 d D . P A 2
H1A H 1.1523 0.4032 0.7034 0.125 Uiso 0.464(11) 1 calc R . P A 2
H1B H 1.1412 0.4032 0.7469 0.125 Uiso 0.464(11) 1 calc R . P A 2
C0AA C 1.2817(6) 0.4704(6) 0.7699(3) 0.140(4) Uani 1 1 d D . . . .
H0AB H 1.2852 0.4760 0.7429 0.168 Uiso 0.536(11) 1 calc R . P A 1
H0AC H 1.2695 0.4226 0.7747 0.168 Uiso 0.536(11) 1 calc R . P A 1
H0AD H 1.2538 0.4389 0.7871 0.168 Uiso 0.464(11) 1 calc R . P A 2
H0AE H 1.2450 0.5117 0.7705 0.168 Uiso 0.464(11) 1 calc R . P A 2
C4 C 1.2066(10) 0.5093(8) 0.7822(4) 0.101(5) Uani 0.536(11) 1 d . . P A 1
H4A H 1.2150 0.5563 0.7747 0.122 Uiso 0.536(11) 1 calc R . P A 1
H4B H 1.2075 0.5081 0.8096 0.122 Uiso 0.536(11) 1 calc R . P A 1
C1AA C 1.2632(9) 0.4415(12) 0.7322(4) 0.201(17) Uani 0.464(11) 1 d D . P A 2
H1AB H 1.2956 0.3985 0.7300 0.241 Uiso 0.464(11) 1 calc R . P A 2
H1AC H 1.2852 0.4724 0.7133 0.241 Uiso 0.464(11) 1 calc R . P A 2
C2AA C 1.3811(7) 0.4902(6) 0.7898(3) 0.150(4) Uani 1 1 d . . . . .
H2AB H 1.3998 0.5353 0.7819 0.180 Uiso 1 1 calc R . . . .
H2AC H 1.3773 0.4903 0.8170 0.180 Uiso 1 1 calc R . . . .
C3AA C 1.4471(7) 0.4401(7) 0.7786(3) 0.158(4) Uani 1 1 d . . . . .
H3AB H 1.4524 0.4419 0.7517 0.236 Uiso 1 1 calc GR . . . .
H3AC H 1.4267 0.3955 0.7857 0.236 Uiso 1 1 calc GR . . . .
H3AD H 1.5063 0.4494 0.7908 0.236 Uiso 1 1 calc GR . . . .

loop_
_atom_site_aniso_label
_atom_site_aniso_U_11
_atom_site_aniso_U_22
_atom_site_aniso_U_33
_atom_site_aniso_U_23
_atom_site_aniso_U_13
_atom_site_aniso_U_12
S01 0.0552(7) 0.0630(8) 0.0501(6) 0.0005(6) -0.0017(5) -0.0004(6)
S02 0.0632(8) 0.0641(8) 0.0523(7) -0.0007(6) -0.0037(6) 0.0046(6)
S03 0.0735(9) 0.0669(8) 0.0485(7) -0.0019(6) -0.0052(6) 0.0112(7)
S04 0.0532(7) 0.0797(9) 0.0580(7) -0.0009(7) -0.0023(6) 0.0013(7)
O005 0.070(2) 0.069(2) 0.059(2) -0.0077(18) 0.0016(18) 0.0032(19)
F006 0.118(3) 0.131(3) 0.063(2) 0.017(2) -0.028(2) -0.019(3)
F007 0.156(4) 0.065(2) 0.125(3) -0.007(2) 0.015(3) -0.005(2)
F008 0.144(4) 0.083(3) 0.119(3) -0.040(2) 0.003(3) -0.019(3)
O009 0.104(4) 0.095(3) 0.074(3) 0.003(2) -0.013(2) 0.013(3)
F00A 0.183(5) 0.112(3) 0.106(3) 0.037(3) -0.078(3) -0.030(3)
C00B 0.059(3) 0.053(3) 0.053(3) -0.001(2) -0.002(2) 0.007(2)
C00C 0.043(3) 0.063(3) 0.057(3) -0.017(2) -0.002(2) -0.007(2)
C00D 0.044(3) 0.069(3) 0.054(3) -0.007(2) -0.005(2) -0.003(2)
C00E 0.046(3) 0.066(3) 0.050(3) -0.011(2) -0.002(2) 0.001(2)
C00F 0.041(3) 0.084(4) 0.061(3) -0.031(3) 0.012(2) -0.013(3)
C00G 0.042(3) 0.067(3) 0.056(3) -0.008(2) -0.006(2) -0.003(2)
C00H 0.046(3) 0.070(3) 0.058(3) -0.008(3) 0.000(2) -0.006(2)
C00I 0.045(3) 0.062(3) 0.050(3) 0.002(2) -0.006(2) 0.000(2)
C00J 0.054(3) 0.062(3) 0.048(3) -0.005(2) -0.001(2) 0.005(2)
C00K 0.045(3) 0.064(3) 0.052(3) -0.001(2) -0.007(2) 0.004(2)
C00L 0.058(3) 0.068(3) 0.048(3) -0.001(2) 0.000(2) 0.005(3)
C00M 0.053(3) 0.063(3) 0.046(3) 0.000(2) 0.003(2) -0.002(2)
C00N 0.063(3) 0.066(3) 0.042(2) -0.003(2) -0.002(2) 0.003(3)
C00O 0.057(3) 0.058(3) 0.048(3) 0.000(2) -0.003(2) -0.003(2)
C00P 0.056(3) 0.065(3) 0.042(2) -0.002(2) -0.005(2) 0.002(2)
C00Q 0.048(3) 0.076(4) 0.048(3) -0.003(2) 0.001(2) 0.007(3)
C00R 0.055(3) 0.071(4) 0.046(3) -0.006(2) -0.004(2) -0.005(3)
C00S 0.043(3) 0.072(4) 0.059(3) -0.006(3) 0.000(2) -0.009(3)
C00T 0.042(3) 0.081(4) 0.057(3) -0.010(3) -0.002(2) -0.005(3)
C00U 0.055(3) 0.071(3) 0.048(3) -0.002(2) -0.001(2) -0.001(3)
C00V 0.076(4) 0.053(3) 0.076(4) 0.010(3) 0.000(3) 0.000(3)
C00W 0.046(3) 0.066(3) 0.059(3) -0.007(2) 0.003(2) 0.003(2)
C00X 0.041(3) 0.072(3) 0.057(3) -0.013(3) -0.002(2) -0.003(2)
C00Y 0.052(3) 0.079(4) 0.059(3) -0.010(3) 0.000(2) 0.001(3)
C00Z 0.063(3) 0.072(4) 0.047(3) -0.013(2) -0.001(2) 0.006(3)
C010 0.053(3) 0.069(3) 0.060(3) -0.011(3) 0.001(2) -0.006(3)
C011 0.056(3) 0.073(4) 0.068(3) -0.008(3) 0.008(3) -0.001(3)
C012 0.064(3) 0.077(4) 0.057(3) 0.008(3) -0.004(3) 0.000(3)
C013 0.052(3) 0.068(3) 0.057(3) 0.002(3) -0.005(2) -0.002(3)
C014 0.048(3) 0.067(3) 0.069(3) -0.006(3) 0.005(2) 0.005(3)
C015 0.060(3) 0.073(4) 0.056(3) -0.001(3) -0.002(2) 0.002(3)
C016 0.058(3) 0.065(3) 0.062(3) -0.002(3) -0.002(2) 0.004(3)
C017 0.090(4) 0.065(4) 0.056(3) 0.009(3) 0.000(3) 0.002(3)
C018 0.046(3) 0.075(4) 0.054(3) -0.007(3) -0.005(2) -0.004(3)
C019 0.054(3) 0.073(4) 0.061(3) 0.003(3) -0.006(2) 0.005(3)
C01A 0.041(3) 0.077(4) 0.068(3) -0.013(3) 0.003(2) 0.004(3)
C01B 0.052(3) 0.072(4) 0.077(4) -0.019(3) 0.009(3) -0.001(3)
C01C 0.048(3) 0.084(4) 0.057(3) -0.003(3) 0.000(2) -0.010(3)
C01D 0.056(3) 0.065(3) 0.061(3) -0.006(3) -0.005(2) -0.005(3)
C01E 0.055(3) 0.069(3) 0.054(3) -0.001(2) -0.004(2) 0.001(3)
N01F 0.148(6) 0.108(5) 0.056(3) 0.004(3) 0.002(3) -0.007(4)
C01G 0.052(3) 0.079(4) 0.065(3) -0.013(3) -0.003(3) -0.001(3)
C01H 0.060(3) 0.069(4) 0.050(3) 0.000(2) -0.007(2) 0.010(3)
C01I 0.049(3) 0.083(4) 0.061(3) -0.011(3) -0.001(2) -0.001(3)
C01J 0.047(3) 0.101(5) 0.055(3) 0.007(3) -0.011(2) -0.011(3)
C01K 0.053(3) 0.074(4) 0.060(3) -0.010(3) 0.002(2) -0.003(3)
C01L 0.055(3) 0.070(4) 0.055(3) -0.004(3) -0.004(2) 0.001(3)
C01M 0.067(3) 0.070(4) 0.058(3) 0.007(3) -0.005(3) 0.001(3)
C01N 0.054(3) 0.091(5) 0.060(3) 0.005(3) -0.002(3) -0.007(3)
C01O 0.054(3) 0.070(4) 0.076(4) -0.009(3) -0.003(3) 0.005(3)
C01P 0.055(3) 0.074(4) 0.073(4) -0.001(3) -0.014(3) -0.002(3)
C01Q 0.051(3) 0.084(4) 0.062(3) 0.001(3) -0.004(2) -0.011(3)
C01R 0.052(3) 0.093(5) 0.065(3) 0.013(3) -0.013(3) -0.009(3)
N01S 0.080(4) 0.125(5) 0.078(3) -0.031(3) -0.011(3) 0.001(3)
C01T 0.057(3) 0.089(4) 0.061(3) -0.011(3) -0.003(3) -0.012(3)
C01U 0.049(3) 0.093(5) 0.066(3) 0.004(3) -0.013(3) -0.007(3)
C01V 0.061(3) 0.068(4) 0.077(4) -0.005(3) -0.003(3) -0.002(3)
C01W 0.056(3) 0.093(5) 0.060(3) -0.005(3) -0.007(3) -0.006(3)
C01X 0.058(3) 0.082(4) 0.068(3) -0.014(3) -0.016(3) 0.007(3)
C01Y 0.073(4) 0.075(4) 0.073(4) 0.006(3) -0.011(3) -0.007(3)
C01Z 0.059(3) 0.099(5) 0.065(3) 0.013(3) -0.015(3) -0.009(3)
C020 0.065(4) 0.075(4) 0.081(4) 0.018(3) -0.015(3) -0.013(3)
C021 0.089(5) 0.102(6) 0.048(3) -0.008(3) -0.006(3) 0.001(4)
C022 0.064(4) 0.089(5) 0.080(4) -0.023(4) 0.008(3) -0.005(3)
C023 0.057(3) 0.082(4) 0.086(4) -0.025(3) -0.012(3) -0.006(3)
C024 0.051(3) 0.087(4) 0.083(4) -0.011(3) 0.003(3) -0.006(3)
C025 0.062(4) 0.106(5) 0.072(4) -0.004(4) -0.001(3) -0.005(4)
C026 0.084(5) 0.111(6) 0.066(4) 0.014(4) -0.027(3) -0.019(4)
C027 0.053(3) 0.096(5) 0.074(4) -0.015(3) -0.005(3) 0.007(3)
C028 0.065(4) 0.067(4) 0.080(4) -0.001(3) -0.001(3) -0.013(3)
C029 0.061(4) 0.087(5) 0.117(5) -0.040(4) -0.002(4) 0.002(3)
C02A 0.059(4) 0.089(5) 0.095(5) -0.015(4) 0.006(3) -0.006(3)
C02B 0.080(4) 0.070(4) 0.079(4) -0.006(3) 0.010(3) 0.003(3)
C02C 0.095(5) 0.096(5) 0.080(4) 0.026(4) -0.041(4) -0.016(4)
C02D 0.078(5) 0.110(6) 0.077(4) -0.034(4) -0.014(3) 0.027(4)
C02E 0.064(4) 0.090(5) 0.093(4) -0.006(4) -0.009(3) 0.022(3)
C02F 0.076(4) 0.080(4) 0.087(4) 0.028(3) -0.010(3) -0.008(3)
C02G 0.068(4) 0.083(5) 0.095(4) -0.007(4) -0.001(3) 0.020(3)
C02H 0.088(5) 0.088(5) 0.068(4) 0.005(3) -0.025(3) -0.011(4)
N02I 0.166(7) 0.109(5) 0.078(4) -0.006(4) -0.040(4) -0.008(5)
C02J 0.087(5) 0.069(4) 0.095(5) -0.024(4) 0.008(4) -0.013(3)
C02K 0.065(4) 0.120(6) 0.089(5) -0.001(4) 0.000(3) 0.017(4)
C02L 0.090(5) 0.076(4) 0.096(5) 0.006(4) -0.002(4) -0.005(4)
C02M 0.070(4) 0.081(4) 0.088(4) -0.005(3) -0.013(3) 0.001(3)
C02N 0.062(4) 0.086(5) 0.110(5) -0.012(4) 0.016(4) -0.013(3)
C02O 0.095(5) 0.086(5) 0.088(4) 0.020(4) 0.013(4) -0.009(4)
C02P 0.077(4) 0.088(5) 0.104(5) -0.004(4) -0.010(4) 0.022(4)
C02Q 0.096(5) 0.063(4) 0.102(5) -0.008(4) 0.017(4) -0.001(4)
C02R 0.083(5) 0.095(5) 0.091(5) 0.008(4) -0.030(4) -0.010(4)
C02S 0.120(6) 0.095(5) 0.069(4) -0.004(4) -0.039(4) -0.007(4)
C02T 0.064(4) 0.128(7) 0.149(7) -0.070(6) -0.022(4) 0.007(4)
C02U 0.090(5) 0.098(5) 0.099(5) 0.010(4) -0.013(4) -0.014(4)
C02V 0.070(4) 0.087(5) 0.107(5) -0.007(4) 0.012(4) -0.014(3)
C02W 0.062(4) 0.128(6) 0.091(5) -0.009(4) 0.004(3) -0.002(4)
C02X 0.069(4) 0.132(6) 0.093(5) 0.010(4) -0.001(4) 0.007(4)
C02Y 0.057(4) 0.139(7) 0.111(6) -0.019(5) -0.014(4) -0.010(4)
C02Z 0.088(5) 0.134(7) 0.097(5) -0.011(5) 0.011(4) -0.031(5)
C030 0.081(5) 0.126(6) 0.110(6) -0.020(5) -0.006(4) 0.032(5)
C031 0.098(6) 0.110(6) 0.105(5) -0.006(5) 0.019(4) -0.020(5)
C032 0.080(5) 0.150(8) 0.119(6) -0.044(6) -0.027(4) 0.041(5)
C033 0.173(8) 0.090(5) 0.071(4) 0.003(4) -0.047(5) -0.034(5)
C034 0.072(5) 0.136(8) 0.256(13) -0.088(8) -0.034(6) 0.027(5)
N035 0.326(13) 0.114(6) 0.100(5) 0.018(5) -0.106(7) -0.052(7)
C036 0.102(7) 0.167(9) 0.141(8) 0.021(7) -0.007(6) -0.032(7)
C037 0.122(7) 0.096(6) 0.152(8) 0.005(6) -0.007(6) -0.037(5)
C038 0.114(7) 0.110(7) 0.165(9) -0.022(6) -0.015(7) -0.015(6)
C03A 0.130(8) 0.118(7) 0.151(9) 0.006(6) 0.038(7) -0.002(6)
C03B 0.090(6) 0.153(9) 0.213(11) -0.084(8) -0.027(6) 0.042(6)
C03D 0.123(8) 0.173(10) 0.150(9) -0.033(8) -0.026(7) -0.041(7)
C03F 0.207(15) 0.213(17) 0.237(16) 0.083(13) 0.104(13) -0.004(13)
C03G 0.108(8) 0.138(9) 0.317(17) -0.015(10) 0.089(10) -0.039(7)
C03H 0.146(11) 0.250(16) 0.209(13) -0.113(12) 0.077(9) -0.068(10)
C03I 0.289(18) 0.118(9) 0.288(17) -0.067(10) 0.204(15) -0.091(10)
C03J 0.302(19) 0.143(10) 0.146(10) 0.001(8) 0.010(11) 0.007(12)
C03K 0.085(7) 0.41(2) 0.173(11) -0.122(13) -0.001(7) 0.024(10)
C03L 0.074(8) 0.096(9) 0.108(10) -0.016(8) -0.039(7) 0.005(7)
C03M 0.170(11) 0.182(12) 0.216(13) -0.082(10) 0.009(10) -0.011(9)
C03N 0.139(10) 0.285(17) 0.263(16) -0.180(14) -0.040(10) 0.062(11)
C03O 0.137(10) 0.240(16) 0.253(16) -0.096(13) 0.060(10) -0.021(10)
C2 0.215(19) 0.234(19) 0.57(4) -0.16(2) 0.18(2) -0.027(15)
C3 0.66(7) 0.25(3) 0.50(6) -0.04(3) -0.34(5) -0.04(4)
C1 0.090(11) 0.112(13) 0.110(12) 0.048(10) -0.001(9) -0.007(10)
C0AA 0.093(7) 0.166(10) 0.159(9) 0.006(8) -0.006(6) -0.048(7)
C4 0.078(9) 0.111(11) 0.114(11) -0.031(9) -0.016(8) 0.007(8)
C1AA 0.055(10) 0.40(4) 0.148(19) 0.15(2) -0.039(11) -0.064(17)
C2AA 0.091(7) 0.160(10) 0.200(11) 0.055(8) 0.005(7) 0.015(6)
C3AA 0.111(8) 0.226(13) 0.136(8) -0.035(8) 0.009(6) -0.039(8)

loop_
_atom_type_symbol
_atom_type_description
_atom_type_scat_dispersion_real
_atom_type_scat_dispersion_imag
_atom_type_scat_source
C C 0.0181 0.0091 'International Tables Vol C Tables 4.2.6.8 and 6.1.1.4'
H H 0.0000 0.0000 'International Tables Vol C Tables 4.2.6.8 and 6.1.1.4'
F F 0.0727 0.0534 'International Tables Vol C Tables 4.2.6.8 and 6.1.1.4'
N N 0.0311 0.0180 'International Tables Vol C Tables 4.2.6.8 and 6.1.1.4'
O O 0.0492 0.0322 'International Tables Vol C Tables 4.2.6.8 and 6.1.1.4'
S S 0.3331 0.5567 'International Tables Vol C Tables 4.2.6.8 and 6.1.1.4'

loop_
_geom_angle_atom_site_label_1
_geom_angle_atom_site_label_2
_geom_angle_atom_site_label_3
_geom_angle
_geom_angle_site_symmetry_1
_geom_angle_site_symmetry_3
_geom_angle_publ_flag
C00U S01 C00M 90.2(2) . . ?
C00K S02 C00O 89.9(2) . . ?
C01K S03 C00P 89.7(3) . . ?
C00S S04 C00T 90.9(3) . . ?
C012 C00B C00N 123.8(5) . . ?
C012 C00B C01M 117.8(5) . . ?
C01M C00B C00N 118.4(5) . . ?
C010 C00C C00E 122.4(5) . . ?
C010 C00C C01D 118.5(5) . . ?
C01D C00C C00E 118.8(5) . . ?
C00H C00D C00E 111.4(4) . . ?
C00H C00D C016 120.1(5) . . ?
C016 C00D C00E 128.4(5) . . ?
C00D C00E C00C 105.9(4) . . ?
C00D C00E C00G 115.3(4) . . ?
C00D C00E C00X 100.8(4) . . ?
C00G C00E C00C 111.3(4) . . ?
C00G C00E C00X 110.3(4) . . ?
C00X C00E C00C 112.9(4) . . ?
C00I C00F C00H 110.7(5) . . ?
C00Y C00G C00E 124.0(5) . . ?
C00Y C00G C01G 117.3(5) . . ?
C01G C00G C00E 118.7(5) . . ?
C00D C00H C00F 124.9(5) . . ?
C00D C00H C00S 107.2(5) . . ?
C00S C00H C00F 127.8(5) . . ?
C00F C00I C01E 123.6(5) . . ?
C013 C00I C00F 125.5(5) . . ?
C013 C00I C01E 110.8(4) . . ?
C00L C00J C00N 137.6(5) . . ?
C00L C00J C00U 111.3(5) . . ?
C00U C00J C00N 111.1(4) . . ?
C01K C00K S02 111.9(4) . . ?
C01L C00K S02 135.9(4) . . ?
C01L C00K C01K 112.1(5) . . ?
C00J C00L C00M 113.6(5) . . ?
C00L C00M S01 110.4(4) . . ?
C00Q C00M S01 128.2(4) . . ?
C00Q C00M C00L 121.3(5) . . ?
C00B C00N C00R 111.0(4) . . ?
C00J C00N C00B 109.2(4) . . ?
C00J C00N C00R 98.4(4) . . ?
C00J C00N C00Z 115.0(4) . . ?
C00Z C00N C00B 110.9(4) . . ?
C00Z C00N C00R 111.7(4) . . ?
C00R C00O S02 114.9(4) . . ?
C00R C00O C00U 108.1(4) . . ?
C00U C00O S02 136.7(4) . . ?
C013 C00P S03 134.8(4) . . ?
C01L C00P S03 114.3(4) . . ?
C01L C00P C013 110.9(4) . . ?
C00W C00Q C00M 134.3(5) . . ?
C00O C00R C00N 112.1(4) . . ?
C00O C00R C01K 110.5(5) . . ?
C01K C00R C00N 137.4(5) . . ?
C00H C00S S04 135.8(4) . . ?
C00X C00S S04 113.4(4) . . ?
C00X C00S C00H 110.7(5) . . ?
C018 C00T S04 110.5(4) . . ?
C018 C00T C01C 121.3(5) . . ?
C01C C00T S04 128.0(4) . . ?
C00J C00U S01 114.4(4) . . ?
C00J C00U C00O 109.6(5) . . ?
C00O C00U S01 135.6(4) . . ?
C017 C00V C01Y 116.4(6) . . ?
C017 C00V C02O 122.4(6) . . ?
C01Y C00V C02O 121.2(6) . . ?
C00Q C00W C014 125.8(5) . . ?
C00Q C00W C01A 127.0(5) . . ?
C01A C00W C014 107.1(5) . . ?
C00S C00X C00E 109.7(4) . . ?
C00S C00X C018 111.9(5) . . ?
C018 C00X C00E 138.4(5) . . ?
C00G C00Y C01N 120.5(5) . . ?
C029 C00Z C00N 122.6(5) . . ?
C02G C00Z C00N 120.2(5) . . ?
C02G C00Z C029 117.1(6) . . ?
C00C C010 C024 120.1(5) . . ?
C01B C011 C014 109.5(5) . . ?
C02B C011 C014 127.7(5) . . ?
C02B C011 C01B 122.6(6) . . ?
C00B C012 C01Y 121.6(5) . . ?
C00I C013 C00P 106.7(5) . . ?
C016 C013 C00I 121.0(5) . . ?
C016 C013 C00P 132.2(5) . . ?
O005 C014 C00W 127.7(5) . . ?
O005 C014 C011 125.2(5) . . ?
C011 C014 C00W 107.0(5) . . ?
C01T C015 C019 120.2(5) . . ?
C013 C016 C00D 117.8(5) . . ?
C00V C017 C01M 122.7(5) . . ?
C00X C018 C00T 113.1(5) . . ?
C015 C019 C01E 119.8(5) . . ?
C020 C019 C015 117.9(5) . . ?
C020 C019 C01E 121.9(5) . . ?
C00W C01A C01B 107.1(5) . . ?
C01I C01A C00W 127.9(5) . . ?
C01I C01A C01B 124.9(5) . . ?
C011 C01B C01A 109.0(5) . . ?
C011 C01B C022 119.0(6) . . ?
C022 C01B C01A 131.9(6) . . ?
C01Q C01C C00T 133.5(6) . . ?
C01X C01D C00C 120.7(5) . . ?
C00I C01E C01H 112.9(4) . . ?
C019 C01E C00I 108.2(4) . . ?
C019 C01E C01H 114.3(4) . . ?
C01L C01E C00I 100.3(4) . . ?
C01L C01E C019 113.6(4) . . ?
C01L C01E C01H 106.7(4) . . ?
C01O C01G C00G 121.8(5) . . ?
C01V C01H C01E 121.3(5) . . ?
C01V C01H C02M 117.7(5) . . ?
C02M C01H C01E 120.6(5) . . ?
C01A C01I C021 124.2(5) . . ?
C01A C01I C027 122.8(6) . . ?
C021 C01I C027 113.0(5) . . ?
C01Q C01J C01U 106.9(6) . . ?
C02H C01J C01Q 128.6(5) . . ?
C02H C01J C01U 124.4(5) . . ?
C00K C01K S03 112.0(4) . . ?
C00R C01K S03 135.1(4) . . ?
C00R C01K C00K 112.6(5) . . ?
C00K C01L C01E 137.1(5) . . ?
C00P C01L C00K 111.7(5) . . ?
C00P C01L C01E 111.1(4) . . ?
C017 C01M C00B 120.3(5) . . ?
C01P C01N C00Y 122.3(5) . . ?
C01G C01O C01P 121.2(6) . . ?
C01N C01P C01O 116.9(6) . . ?
C01N C01P C02L 121.7(6) . . ?
C01O C01P C02L 121.4(6) . . ?
C01C C01Q C01J 126.3(6) . . ?
C01C C01Q C01W 126.0(5) . . ?
C01W C01Q C01J 107.5(5) . . ?
C01U C01R C01W 109.2(5) . . ?
C01U C01R C02R 124.3(6) . . ?
C02R C01R C01W 126.5(6) . . ?
C015 C01T C028 122.3(5) . . ?
C01R C01U C01J 109.4(5) . . ?
C01R C01U C01Z 119.8(6) . . ?
C01Z C01U C01J 130.8(6) . . ?
C01H C01V C02A 121.0(6) . . ?
O009 C01W C01Q 128.3(5) . . ?
O009 C01W C01R 125.0(6) . . ?
C01Q C01W C01R 106.7(5) . . ?
C023 C01X C01D 121.6(6) . . ?
C012 C01Y C00V 121.2(6) . . ?
C026 C01Z C01U 116.4(7) . . ?
C02F C020 C019 119.6(5) . . ?
N01F C021 C01I 177.9(7) . . ?
C02J C022 C01B 117.5(6) . . ?
C01X C023 C024 118.4(5) . . ?
C01X C023 C02Y 122.6(6) . . ?
C024 C023 C02Y 119.0(6) . . ?
C010 C024 C023 120.7(6) . . ?
C02A C025 C02E 117.5(6) . . ?
C02A C025 C02W 121.7(6) . . ?
C02E C025 C02W 120.7(7) . . ?
F006 C026 C02C 116.5(6) . . ?
C01Z C026 F006 119.4(7) . . ?
C01Z C026 C02C 124.1(6) . . ?
N01S C027 C01I 177.3(8) . . ?
C01T C028 C02F 116.8(5) . . ?
C01T C028 C02U 120.6(6) . . ?
C02F C028 C02U 122.3(6) . . ?
C00Z C029 C02T 119.4(7) . . ?
C025 C02A C01V 122.1(6) . . ?
C02Q C02B C011 116.8(6) . . ?
F00A C02C C026 120.3(6) . . ?
F00A C02C C02R 118.7(7) . . ?
C026 C02C C02R 121.0(6) . . ?
C02P C02D C032 121.9(7) . . ?
C02T C02D C02P 117.8(6) . . ?
C02T C02D C032 120.2(7) . . ?
C025 C02E C02M 121.0(6) . . ?
C020 C02F C028 123.2(6) . . ?
C02P C02G C00Z 122.5(7) . . ?
C01J C02H C02S 123.4(6) . . ?
C01J C02H C033 123.9(6) . . ?
C033 C02H C02S 112.7(6) . . ?
F008 C02J C022 118.5(7) . . ?
F008 C02J C02Q 118.6(7) . . ?
C02Q C02J C022 122.8(6) . . ?
C02V C02K C02X 114.9(6) . . ?
C037 C02L C01P 115.8(6) . . ?
C01H C02M C02E 120.6(6) . . ?
C02Z C02N C02V 113.8(6) . . ?
C03I C02O C00V 115.8(7) . . ?
C02G C02P C02D 121.0(7) . . ?
F007 C02Q C02B 119.4(7) . . ?
F007 C02Q C02J 119.5(6) . . ?
C02J C02Q C02B 121.1(6) . . ?
C02C C02R C01R 114.5(7) . . ?
N02I C02S C02H 176.1(9) . . ?
C02D C02T C029 122.1(7) . . ?
C028 C02U C031 113.4(6) . . ?
C02K C02V C02N 114.2(6) . . ?
C02X C02W C025 114.5(6) . . ?
C02W C02X C02K 113.6(6) . . ?
C023 C02Y C03L 114.8(7) . . ?
C1 C02Y C023 115.9(8) . . ?
C03B C030 C032 113.0(6) . . ?
C036 C031 C02U 118.1(8) . . ?
C02D C032 C030 114.5(6) . . ?
N035 C033 C02H 177.3(8) . . ?
C03N C034 C03B 113.1(8) . . ?
C031 C036 C03F 109.7(9) . . ?
C038 C037 C02L 117.8(8) . . ?
C037 C038 C03A 114.8(10) . . ?
C038 C03A C03D 115.2(9) . . ?
C030 C03B C034 113.7(7) . . ?
C03K C03D C03A 114.1(10) . . ?
C3 C03F C036 118.9(14) . . ?
C03I C03G C03H 134.4(11) . . ?
C2 C03H C03G 119.2(10) . . ?
C02O C03I C03G 135.2(11) . . ?
C4 C03L C02Y 116.1(12) . . ?
C034 C03N C03M 114.9(10) . . ?
C03O C2 C03H 114.3(13) . . ?
C03F C3 C03J 91.4(13) . . ?
C02Y C1 C1AA 120.7(14) . . ?
C4 C0AA C2AA 114.5(10) . . ?
C1AA C0AA C2AA 127.7(10) . . ?
C0AA C4 C03L 114.1(11) . . ?
C0AA C1AA C1 109.1(13) . . ?
C3AA C2AA C0AA 107.5(10) . . ?

loop_
_geom_bond_atom_site_label_1
_geom_bond_atom_site_label_2
_geom_bond_distance
_geom_bond_site_symmetry_2
_geom_bond_publ_flag
S01 C00M 1.766(5) . ?
S01 C00U 1.706(6) . ?
S02 C00K 1.725(5) . ?
S02 C00O 1.726(5) . ?
S03 C00P 1.741(5) . ?
S03 C01K 1.735(6) . ?
S04 C00S 1.699(5) . ?
S04 C00T 1.754(6) . ?
O005 C014 1.224(6) . ?
F006 C026 1.359(7) . ?
F007 C02Q 1.337(8) . ?
F008 C02J 1.343(7) . ?
O009 C01W 1.230(7) . ?
F00A C02C 1.334(7) . ?
C00B C00N 1.536(7) . ?
C00B C012 1.367(7) . ?
C00B C01M 1.399(7) . ?
C00C C00E 1.550(7) . ?
C00C C010 1.382(7) . ?
C00C C01D 1.392(7) . ?
C00D C00E 1.527(7) . ?
C00D C00H 1.401(7) . ?
C00D C016 1.406(7) . ?
C00E C00G 1.528(7) . ?
C00E C00X 1.532(7) . ?
C00F C00H 1.453(8) . ?
C00F C00I 1.414(7) . ?
C00G C00Y 1.368(7) . ?
C00G C01G 1.405(7) . ?
C00H C00S 1.449(7) . ?
C00I C013 1.405(7) . ?
C00I C01E 1.546(7) . ?
C00J C00L 1.391(7) . ?
C00J C00N 1.527(7) . ?
C00J C00U 1.393(7) . ?
C00K C01K 1.426(7) . ?
C00K C01L 1.402(7) . ?
C00L C00M 1.408(7) . ?
C00M C00Q 1.405(7) . ?
C00N C00R 1.538(7) . ?
C00N C00Z 1.530(7) . ?
C00O C00R 1.383(7) . ?
C00O C00U 1.424(7) . ?
C00P C013 1.446(7) . ?
C00P C01L 1.374(7) . ?
C00Q C00W 1.364(7) . ?
C00R C01K 1.404(7) . ?
C00S C00X 1.389(7) . ?
C00T C018 1.402(7) . ?
C00T C01C 1.417(7) . ?
C00V C017 1.379(8) . ?
C00V C01Y 1.397(8) . ?
C00V C02O 1.498(9) . ?
C00W C014 1.478(8) . ?
C00W C01A 1.463(7) . ?
C00X C018 1.391(7) . ?
C00Y C01N 1.396(8) . ?
C00Z C029 1.378(8) . ?
C00Z C02G 1.378(8) . ?
C010 C024 1.388(7) . ?
C011 C014 1.472(8) . ?
C011 C01B 1.388(8) . ?
C011 C02B 1.385(8) . ?
C012 C01Y 1.393(8) . ?
C013 C016 1.380(7) . ?
C015 C019 1.403(7) . ?
C015 C01T 1.365(8) . ?
C017 C01M 1.382(8) . ?
C019 C01E 1.536(8) . ?
C019 C020 1.394(7) . ?
C01A C01B 1.487(8) . ?
C01A C01I 1.366(8) . ?
C01B C022 1.406(8) . ?
C01C C01Q 1.374(7) . ?
C01D C01X 1.377(7) . ?
C01E C01H 1.551(7) . ?
C01E C01L 1.502(7) . ?
N01F C021 1.162(9) . ?
C01G C01O 1.364(8) . ?
C01H C01V 1.377(8) . ?
C01H C02M 1.378(8) . ?
C01I C021 1.390(10) . ?
C01I C027 1.441(8) . ?
C01J C01Q 1.472(8) . ?
C01J C01U 1.479(8) . ?
C01J C02H 1.360(9) . ?
C01N C01P 1.374(8) . ?
C01O C01P 1.394(8) . ?
C01P C02L 1.510(9) . ?
C01Q C01W 1.457(9) . ?
C01R C01U 1.380(9) . ?
C01R C01W 1.497(8) . ?
C01R C02R 1.395(9) . ?
N01S C027 1.134(7) . ?
C01T C028 1.370(8) . ?
C01U C01Z 1.401(8) . ?
C01V C02A 1.379(8) . ?
C01X C023 1.353(9) . ?
C01Z C026 1.349(9) . ?
C020 C02F 1.357(8) . ?
C022 C02J 1.370(9) . ?
C023 C024 1.402(8) . ?
C023 C02Y 1.519(8) . ?
C025 C02A 1.359(9) . ?
C025 C02E 1.382(9) . ?
C025 C02W 1.513(8) . ?
C026 C02C 1.389(10) . ?
C028 C02F 1.381(8) . ?
C028 C02U 1.520(9) . ?
C029 C02T 1.403(9) . ?
C02B C02Q 1.383(9) . ?
C02C C02R 1.392(10) . ?
C02D C02P 1.369(10) . ?
C02D C02T 1.348(10) . ?
C02D C032 1.534(9) . ?
C02E C02M 1.395(8) . ?
C02G C02P 1.352(8) . ?
C02H C02S 1.426(9) . ?
C02H C033 1.407(10) . ?
N02I C02S 1.140(8) . ?
C02J C02Q 1.360(10) . ?
C02K C02V 1.472(9) . ?
C02K C02X 1.550(9) . ?
C02L C037 1.487(11) . ?
C02N C02V 1.505(8) . ?
C02N C02Z 1.497(10) . ?
C02O C03I 1.355(13) . ?
C02U C031 1.558(10) . ?
C02W C02X 1.506(9) . ?
C02Y C03L 1.611(14) . ?
C02Y C1 1.462(9) . ?
C030 C032 1.541(10) . ?
C030 C03B 1.508(10) . ?
C031 C036 1.438(11) . ?
C033 N035 1.149(9) . ?
C034 C03B 1.568(12) . ?
C034 C03N 1.434(13) . ?
C036 C03F 1.720(18) . ?
C037 C038 1.471(12) . ?
C038 C03A 1.492(12) . ?
C03A C03D 1.539(13) . ?
C03D C03K 1.443(13) . ?
C03F C3 1.459(10) . ?
C03G C03H 1.485(9) . ?
C03G C03I 1.410(8) . ?
C03H C2 1.461(9) . ?
C03J C3 1.490(10) . ?
C03L C4 1.478(17) . ?
C03M C03N 1.513(14) . ?
C03O C2 1.454(9) . ?
C1 C1AA 1.497(9) . ?
C0AA C4 1.413(16) . ?
C0AA C1AA 1.466(10) . ?
C0AA C2AA 1.622(13) . ?
C2AA C3AA 1.440(14) . ?
